data_7126656
loop_
_publ_author_name
'Mandal, Debdeep'
'Stein, Felix'
'Chandra, Shubhadeep'
'Neuman, Nicol\'as I'
'Sarkar, Pallavi'
'Das, Shubhajit'
'Kundu, Abhinanda'
'Sarkar, Arighna'
'Rawat, Hemant'
'Pati, Swapan K.'
'Chandrasekhar, Vadapalli'
'Sarkar, Biprajit'
'Jana, Anukul'

_publ_section_title
;
 Trisubstituted geminal diazaalkene derived transient 1,2-carbodications.
;
_journal_issue 59
_journal_name_full 'Chemical communications (Cambridge, England)'
_journal_page_first 8233
_journal_page_last 8236
_journal_paper_doi 10.1039/d0cc02807j
_journal_volume 56
_journal_year 2020
_chemical_formula_moiety 'C20 H37 N3'
_chemical_formula_sum 'C20 H37 N3'
_chemical_formula_weight 319.52
_space_group_crystal_system monoclinic
_space_group_IT_number 14
_space_group_name_Hall '-P 2ybc'
_space_group_name_H-M_alt 'P 1 21/c 1'
_atom_sites_solution_hydrogens geom
_atom_sites_solution_primary dual
_audit_creation_date 2019-09-06
_audit_creation_method
;
Olex2 1.2
(compiled 2018.05.29 svn.r3508 for OlexSys, GUI svn.r5506)
;
_audit_update_record
;
2019-09-06 deposited with the CCDC.	2020-06-08 downloaded from the CCDC.
;
_cell_angle_alpha 90
_cell_angle_beta 108.622(6)
_cell_angle_gamma 90
_cell_formula_units_Z 4
_cell_length_a 15.1826(9)
_cell_length_b 8.4655(5)
_cell_length_c 16.3019(10)
_cell_measurement_reflns_used 6044
_cell_measurement_temperature 120.02(10)
_cell_measurement_theta_max 27.7760
_cell_measurement_theta_min 2.8890
_cell_volume 1985.6(2)
_computing_cell_refinement 'CrysAlisPro 1.171.39.29d (Rigaku OD, 2017)'
_computing_data_collection 'CrysAlisPro 1.171.39.29d (Rigaku OD, 2017)'
_computing_data_reduction 'CrysAlisPro 1.171.39.29d (Rigaku OD, 2017)'
_computing_molecular_graphics 'Olex2 (Dolomanov et al., 2009)'
_computing_publication_material 'Olex2 (Dolomanov et al., 2009)'
_computing_structure_refinement 'ShelXL (Sheldrick, 2015)'
_computing_structure_solution 'ShelXT (Sheldrick, 2015)'
_diffrn_ambient_environment N~2~
_diffrn_ambient_temperature 120.02(10)
_diffrn_detector 'CCD plate'
_diffrn_measured_fraction_theta_full 0.997
_diffrn_measured_fraction_theta_max 0.903
_diffrn_measurement_details
;
List of Runs (angles in degrees, time in seconds):

  # Type    Start    End  Width  t~exp~   \w     \q     \k     \f   Frames
#--------------------------------------------------------------------------
  1  \w    -57.00   8.00   0.50   43.00    --    7.10 -15.00-109.00  130
  2  \w    -12.00  13.00   0.50   43.00    --   -7.50  15.00  60.00   50
  3  \w    -93.00 -68.00   0.50   43.00    --   -7.50 -15.00-109.00   50
  4  \w     53.00  80.00   0.50   43.00    --    7.10  77.00 -60.00   54
  5  \w     51.00  95.00   0.50   43.00    --    7.10  77.00 -30.00   88
  6  \w     64.00  95.00   0.50   43.00    --    7.10  77.00-120.00   62
  7  \w     51.00  95.00   0.50   43.00    --    7.10  77.00-180.00   88
  8  \w     51.00  91.00   0.50   43.00    --    7.10  77.00 120.00   80
  9  \w     51.00  89.00   0.50   43.00    --    7.10  77.00-150.00   76
 10  \w     50.00  75.00   0.50   43.00    --    7.10  77.00 -90.00   50
 11  \w    -33.00  18.00   0.50   43.00    --   -7.50  57.00 -60.00  102
 12  \w    -62.00  34.00   0.50   43.00    --   -7.50 -82.00-120.00  192
 13  \w    -57.00 -32.00   0.50   43.00    --   -7.50 -82.00  60.00   50
;
_diffrn_measurement_device 'four-circle diffractometer'
_diffrn_measurement_device_type 'XtaLAB AFC12 (RINC): Kappa single'
_diffrn_measurement_method '\w scans'
_diffrn_orient_matrix_type 'CrysAlisPro convention (1999,Acta A55,543-557)'
_diffrn_orient_matrix_UB_11 0.0248113000
_diffrn_orient_matrix_UB_12 0.0151242000
_diffrn_orient_matrix_UB_13 0.0441330000
_diffrn_orient_matrix_UB_21 -0.0417601000
_diffrn_orient_matrix_UB_22 -0.0074688000
_diffrn_orient_matrix_UB_23 0.0103661000
_diffrn_orient_matrix_UB_31 0.0084011000
_diffrn_orient_matrix_UB_32 -0.0821065000
_diffrn_orient_matrix_UB_33 0.0071680000
_diffrn_radiation_monochromator graphite
_diffrn_radiation_probe x-ray
_diffrn_radiation_type MoK\a
_diffrn_radiation_wavelength 0.71073
_diffrn_reflns_av_R_equivalents 0.0578
_diffrn_reflns_av_unetI/netI 0.0491
_diffrn_reflns_Laue_measured_fraction_full 0.997
_diffrn_reflns_Laue_measured_fraction_max 0.903
_diffrn_reflns_limit_h_max 20
_diffrn_reflns_limit_h_min -20
_diffrn_reflns_limit_k_max 11
_diffrn_reflns_limit_k_min -9
_diffrn_reflns_limit_l_max 21
_diffrn_reflns_limit_l_min -21
_diffrn_reflns_number 27507
_diffrn_reflns_point_group_measured_fraction_full 0.997
_diffrn_reflns_point_group_measured_fraction_max 0.903
_diffrn_reflns_theta_full 25.242
_diffrn_reflns_theta_max 28.990
_diffrn_reflns_theta_min 2.744
_diffrn_source 'fine-focus sealed X-ray tube'
_diffrn_source_type 'Enhance (Mo) X-ray Source'
_exptl_absorpt_coefficient_mu 0.063
_exptl_absorpt_correction_T_max 1.00000
_exptl_absorpt_correction_T_min 0.68346
_exptl_absorpt_correction_type multi-scan
_exptl_absorpt_process_details
;
CrysAlisPro 1.171.39.29d (Rigaku Oxford Diffraction, 2017)
Empirical absorption correction using spherical harmonics,
 implemented in SCALE3 ABSPACK scaling algorithm.
;
_exptl_crystal_colour colourless
_exptl_crystal_colour_primary colourless
_exptl_crystal_density_diffrn 1.069
_exptl_crystal_description block
_exptl_crystal_F_000 712
_exptl_crystal_size_max 0.13
_exptl_crystal_size_mid 0.12
_exptl_crystal_size_min 0.1
_refine_diff_density_max 0.589
_refine_diff_density_min -0.470
_refine_diff_density_rms 0.061
_refine_ls_extinction_method none
_refine_ls_goodness_of_fit_ref 1.051
_refine_ls_hydrogen_treatment constr
_refine_ls_matrix_type full
_refine_ls_number_parameters 241
_refine_ls_number_reflns 4758
_refine_ls_number_restraints 46
_refine_ls_restrained_S_all 1.060
_refine_ls_R_factor_all 0.1097
_refine_ls_R_factor_gt 0.0776
_refine_ls_shift/su_max 0.000
_refine_ls_shift/su_mean 0.000
_refine_ls_structure_factor_coef Fsqd
_refine_ls_weighting_details 'w=1/[\s^2^(Fo^2^)+(0.0947P)^2^+1.7123P] where P=(Fo^2^+2Fc^2^)/3'
_refine_ls_weighting_scheme calc
_refine_ls_wR_factor_gt 0.1949
_refine_ls_wR_factor_ref 0.2127
_reflns_Friedel_coverage 0.000
_reflns_number_gt 3355
_reflns_number_total 4758
_reflns_threshold_expression 'I > 2\s(I)'
_cod_data_source_file d0cc02807j2.cif
_cod_data_source_block aj0718
_cod_depositor_comments 'Adding full bibliography for 7126655--7126664.cif.'
_cod_database_code 7126656
_shelx_shelxl_version_number 2017/1
_chemical_oxdiff_formula 'C H N '
_shelx_space_group_comment
;
The symmetry employed for this shelxl refinement is uniquely defined
by the following loop, which should always be used as a source of
symmetry information in preference to the above space-group names.
They are only intended as comments.
;
_shelx_estimated_absorpt_t_max 0.994
_shelx_estimated_absorpt_t_min 0.992
_reflns_odcompleteness_completeness 99.68
_reflns_odcompleteness_iscentric 1
_reflns_odcompleteness_theta 26.32
_olex2_refinement_description
;
1. Fixed Uiso
 At 1.2 times of:
  All C(H) groups, All C(H,H) groups
 At 1.5 times of:
  All C(H,H,H) groups
2. Restrained distances
 N3-C9 \\sim N3-C9A
 with sigma of 0.02
 C9-C11 \\sim C9A-C11A
 with sigma of 0.02
 C9-C10 \\sim C9A-C10A
 with sigma of 0.02
 C9-C12 \\sim C9A-C12A
 with sigma of 0.02
 N3-C11 \\sim N3-C11A
 with sigma of 0.04
 N3-C10 \\sim N3-C10A
 with sigma of 0.04
 N3-C12 \\sim N3-C12A
 with sigma of 0.04
 C11-C10 \\sim C11A-C10A
 with sigma of 0.04
 C11-C12 \\sim C11A-C12A
 with sigma of 0.04
 C10-C12 \\sim C10A-C12A
 with sigma of 0.04
3. Uiso/Uaniso restraints and constraints
Uanis(C9) = Uanis(C9A)
Uanis(C12A) = Uanis(C11)
Uanis(C10) = Uanis(C11A)
4. Rigid body (RIGU) restrains
 C9, C11, C10, C12
 with sigma for 1-2 distances of 0.004 and sigma for 1-3 distances of 0.004
 C10A, C12A, C11A, C9A
 with sigma for 1-2 distances of 0.004 and sigma for 1-3 distances of 0.004
5. Others
 Sof(C10A)=Sof(H10D)=Sof(H10E)=Sof(H10F)=Sof(C12A)=Sof(H12D)=Sof(H12E)=
 Sof(H12F)=Sof(C11A)=Sof(H11D)=Sof(H11E)=Sof(H11F)=Sof(C9A)=1-FVAR(1)
 Sof(C9)=Sof(C11)=Sof(H11A)=Sof(H11B)=Sof(H11C)=Sof(C10)=Sof(H10A)=Sof(H10B)=
 Sof(H10C)=Sof(C12)=Sof(H12A)=Sof(H12B)=Sof(H12C)=FVAR(1)
6.a Ternary CH refined with riding coordinates:
 C5(H5)
6.b Secondary CH2 refined with riding coordinates:
 C7(H7A,H7B)
6.c Aromatic/amide H refined with riding coordinates:
 C4(H4)
6.d Idealised Me refined as rotating group:
 C14(H14A,H14B,H14C), C17(H17A,H17B,H17C), C18(H18A,H18B,H18C), C19(H19A,H19B,
 H19C), C20(H20A,H20B,H20C), C11(H11A,H11B,H11C), C13(H13A,H13B,H13C), C15(H15A,
 H15B,H15C), C10(H10A,H10B,H10C), C16(H16A,H16B,H16C), C12(H12A,H12B,H12C),
 C10A(H10D,H10E,H10F), C12A(H12D,H12E,H12F), C11A(H11D,H11E,H11F)
;
_olex2_submission_special_instructions 'No special instructions were received'
_oxdiff_exptl_absorpt_empirical_details
;
Empirical correction (ABSPACK) includes:
- Absorption correction using spherical harmonics
- Frame scaling
;
_oxdiff_exptl_absorpt_empirical_full_max 1.529
_oxdiff_exptl_absorpt_empirical_full_min 0.731

loop_
_space_group_symop_operation_xyz
'x, y, z'
'-x, y+1/2, -z+1/2'
'-x, -y, -z'
'x, -y-1/2, z-1/2'

loop_
_atom_site_label
_atom_site_type_symbol
_atom_site_fract_x
_atom_site_fract_y
_atom_site_fract_z
_atom_site_U_iso_or_equiv
_atom_site_adp_type
_atom_site_occupancy
_atom_site_site_symmetry_order
_atom_site_calc_flag
_atom_site_refinement_flags_posn
_atom_site_refinement_flags_adp
_atom_site_refinement_flags_occupancy
_atom_site_disorder_assembly
_atom_site_disorder_group
N1 N 0.29767(12) 0.4175(2) 0.42406(11) 0.0272(4) Uani 1 1 d . . . . .
N2 N 0.39088(12) 0.4508(2) 0.34514(12) 0.0289(4) Uani 1 1 d . . . . .
N3 N 0.20348(12) 0.8286(2) 0.21678(12) 0.0276(4) Uani 1 1 d D . . . .
C1 C 0.37985(15) 0.3326(3) 0.46400(14) 0.0290(5) Uani 1 1 d . . . . .
C3 C 0.30080(14) 0.4839(3) 0.34644(13) 0.0245(4) Uani 1 1 d . . . . .
C9 C 0.26677(16) 0.9288(3) 0.28343(15) 0.0226(5) Uani 0.922(3) 1 d D U P A 1
C8 C 0.10087(14) 0.8508(3) 0.18543(13) 0.0258(5) Uani 1 1 d . . . . .
C2 C 0.43645(15) 0.3529(3) 0.41691(15) 0.0303(5) Uani 1 1 d . . . . .
C6 C 0.15233(16) 0.6119(3) 0.12478(15) 0.0317(5) Uani 1 1 d . . . . .
C5 C 0.22759(15) 0.6597(3) 0.21182(14) 0.0273(5) Uani 1 1 d . . . . .
H5 H 0.288854 0.653787 0.203948 0.033 Uiso 1 1 calc R . . . .
C4 C 0.22928(15) 0.5600(3) 0.28909(14) 0.0273(5) Uani 1 1 d . . . . .
H4 H 0.172345 0.549462 0.298612 0.033 Uiso 1 1 calc R . . . .
C14 C 0.06986(16) 0.9892(3) 0.12132(16) 0.0357(6) Uani 1 1 d . . . . .
H14A H 0.081861 1.087257 0.152490 0.054 Uiso 1 1 calc GR . . . .
H14B H 0.004563 0.980202 0.090733 0.054 Uiso 1 1 calc GR . . . .
H14C H 0.103843 0.986347 0.080763 0.054 Uiso 1 1 calc GR . . . .
C17 C 0.21255(17) 0.4058(3) 0.44435(15) 0.0352(6) Uani 1 1 d . . . . .
H17A H 0.170390 0.336632 0.403648 0.053 Uiso 1 1 calc GR . . . .
H17B H 0.185027 0.508656 0.441179 0.053 Uiso 1 1 calc GR . . . .
H17C H 0.225332 0.364306 0.501780 0.053 Uiso 1 1 calc GR . . . .
C18 C 0.39459(19) 0.2495(3) 0.54782(15) 0.0424(6) Uani 1 1 d . . . . .
H18A H 0.388433 0.323479 0.590298 0.064 Uiso 1 1 calc GR . . . .
H18B H 0.455737 0.204164 0.566952 0.064 Uiso 1 1 calc GR . . . .
H18C H 0.349106 0.167347 0.540272 0.064 Uiso 1 1 calc GR . . . .
C7 C 0.06769(16) 0.6930(3) 0.13593(15) 0.0353(6) Uani 1 1 d . . . . .
H7A H 0.039115 0.625915 0.168555 0.042 Uiso 1 1 calc R . . . .
H7B H 0.022253 0.714120 0.079843 0.042 Uiso 1 1 calc R . . . .
C19 C 0.53324(16) 0.2967(3) 0.43254(18) 0.0422(6) Uani 1 1 d . . . . .
H19A H 0.534089 0.220767 0.389078 0.063 Uiso 1 1 calc GR . . . .
H19B H 0.555918 0.248506 0.488677 0.063 Uiso 1 1 calc GR . . . .
H19C H 0.572184 0.384676 0.429943 0.063 Uiso 1 1 calc GR . . . .
C20 C 0.41190(17) 0.4420(3) 0.26392(17) 0.0398(6) Uani 1 1 d . . . . .
H20A H 0.357011 0.411633 0.218050 0.060 Uiso 1 1 calc GR . . . .
H20B H 0.459876 0.365086 0.269164 0.060 Uiso 1 1 calc GR . . . .
H20C H 0.432646 0.543367 0.251118 0.060 Uiso 1 1 calc GR . . . .
C11 C 0.2674(2) 0.9051(3) 0.37673(16) 0.0367(7) Uani 0.922(3) 1 d D U P A 1
H11A H 0.209855 0.942281 0.382269 0.055 Uiso 0.922(3) 1 calc GR . P A 1
H11B H 0.318098 0.963419 0.415308 0.055 Uiso 0.922(3) 1 calc GR . P A 1
H11C H 0.274763 0.794907 0.391132 0.055 Uiso 0.922(3) 1 calc GR . P A 1
C13 C 0.05394(18) 0.8694(4) 0.25503(18) 0.0439(6) Uani 1 1 d . . . . .
H13A H 0.075295 0.787795 0.297656 0.066 Uiso 1 1 calc GR . . . .
H13B H -0.012216 0.861336 0.228923 0.066 Uiso 1 1 calc GR . . . .
H13C H 0.069256 0.970819 0.282220 0.066 Uiso 1 1 calc GR . . . .
C15 C 0.1797(2) 0.6768(4) 0.04982(16) 0.0486(7) Uani 1 1 d . . . . .
H15A H 0.194590 0.786967 0.059319 0.073 Uiso 1 1 calc GR . . . .
H15B H 0.128968 0.664151 -0.002926 0.073 Uiso 1 1 calc GR . . . .
H15C H 0.232990 0.620594 0.045545 0.073 Uiso 1 1 calc GR . . . .
C10 C 0.36679(17) 0.8950(4) 0.28283(19) 0.0400(7) Uani 0.922(3) 1 d D U P A 1
H10A H 0.386369 0.793177 0.308041 0.060 Uiso 0.922(3) 1 calc GR . P A 1
H10B H 0.408098 0.974625 0.315783 0.060 Uiso 0.922(3) 1 calc GR . P A 1
H10C H 0.367923 0.896102 0.224287 0.060 Uiso 0.922(3) 1 calc GR . P A 1
C16 C 0.1371(2) 0.4333(3) 0.11451(18) 0.0515(8) Uani 1 1 d . . . . .
H16A H 0.193084 0.383447 0.112303 0.077 Uiso 1 1 calc GR . . . .
H16B H 0.087574 0.411714 0.061930 0.077 Uiso 1 1 calc GR . . . .
H16C H 0.121038 0.392642 0.162862 0.077 Uiso 1 1 calc GR . . . .
C12 C 0.2500(2) 1.1040(3) 0.26115(18) 0.0395(7) Uani 0.922(3) 1 d D U P A 1
H12A H 0.249862 1.121588 0.202918 0.059 Uiso 0.922(3) 1 calc GR . P A 1
H12B H 0.298600 1.165416 0.300355 0.059 Uiso 0.922(3) 1 calc GR . P A 1
H12C H 0.191154 1.134962 0.266173 0.059 Uiso 0.922(3) 1 calc GR . P A 1
C10A C 0.3028(15) 1.034(2) 0.2206(14) 0.021(5) Uani 0.078(3) 1 d D U P A 2
H10D H 0.356846 1.017035 0.203222 0.031 Uiso 0.078(3) 1 calc GR . P A 2
H10E H 0.310276 1.128741 0.254128 0.031 Uiso 0.078(3) 1 calc GR . P A 2
H10F H 0.248963 1.042922 0.170065 0.031 Uiso 0.078(3) 1 calc GR . P A 2
C12A C 0.325(2) 0.908(4) 0.3702(12) 0.0367(7) Uani 0.078(3) 1 d D U P A 2
H12D H 0.310442 1.010884 0.387044 0.055 Uiso 0.078(3) 1 calc GR . P A 2
H12E H 0.391361 0.893408 0.390476 0.055 Uiso 0.078(3) 1 calc GR . P A 2
H12F H 0.296317 0.828801 0.395158 0.055 Uiso 0.078(3) 1 calc GR . P A 2
C11A C 0.3796(16) 0.795(4) 0.272(2) 0.0400(7) Uani 0.078(3) 1 d D U P A 2
H11D H 0.418837 0.773427 0.329680 0.060 Uiso 0.078(3) 1 calc GR . P A 2
H11E H 0.413744 0.855109 0.241978 0.060 Uiso 0.078(3) 1 calc GR . P A 2
H11F H 0.359570 0.697353 0.241691 0.060 Uiso 0.078(3) 1 calc GR . P A 2
C9A C 0.2905(13) 0.895(3) 0.2747(13) 0.0226(5) Uani 0.078(3) 1 d D U P A 2

loop_
_atom_site_aniso_label
_atom_site_aniso_U_11
_atom_site_aniso_U_22
_atom_site_aniso_U_33
_atom_site_aniso_U_23
_atom_site_aniso_U_13
_atom_site_aniso_U_12
N1 0.0299(9) 0.0275(10) 0.0231(9) 0.0046(7) 0.0069(7) 0.0002(7)
N2 0.0266(9) 0.0261(10) 0.0349(10) 0.0053(8) 0.0110(7) 0.0028(7)
N3 0.0263(9) 0.0244(10) 0.0303(10) 0.0006(8) 0.0064(7) 0.0009(7)
C1 0.0329(11) 0.0209(11) 0.0257(11) 0.0006(9) -0.0010(9) -0.0004(9)
C3 0.0283(10) 0.0208(10) 0.0264(10) 0.0015(8) 0.0115(8) -0.0009(8)
C9 0.0230(11) 0.0198(12) 0.0244(11) -0.0023(9) 0.0066(8) 0.0028(9)
C8 0.0244(10) 0.0256(11) 0.0249(10) 0.0027(9) 0.0042(8) 0.0018(8)
C2 0.0273(10) 0.0228(11) 0.0337(12) 0.0005(9) -0.0003(9) 0.0003(9)
C6 0.0416(12) 0.0247(12) 0.0277(11) -0.0039(9) 0.0093(10) -0.0030(10)
C5 0.0299(10) 0.0251(12) 0.0287(11) 0.0035(9) 0.0118(9) 0.0035(9)
C4 0.0290(10) 0.0275(12) 0.0288(11) 0.0054(9) 0.0139(9) 0.0033(9)
C14 0.0335(12) 0.0312(13) 0.0354(13) 0.0076(10) 0.0011(10) 0.0031(10)
C17 0.0416(13) 0.0376(14) 0.0315(12) 0.0069(10) 0.0188(10) 0.0031(10)
C18 0.0551(16) 0.0355(14) 0.0289(12) 0.0072(10) 0.0024(11) 0.0036(12)
C7 0.0330(12) 0.0362(14) 0.0297(12) 0.0025(10) 0.0002(9) -0.0064(10)
C19 0.0304(12) 0.0344(14) 0.0541(16) 0.0028(12) 0.0025(11) 0.0034(10)
C20 0.0391(13) 0.0392(14) 0.0493(15) 0.0092(12) 0.0259(11) 0.0119(11)
C11 0.0437(15) 0.0343(15) 0.0271(12) -0.0039(11) 0.0040(11) 0.0003(12)
C13 0.0364(13) 0.0494(16) 0.0496(15) 0.0041(13) 0.0189(11) 0.0097(12)
C15 0.0684(18) 0.0500(17) 0.0290(13) -0.0003(12) 0.0177(12) 0.0059(14)
C10 0.0289(12) 0.0367(16) 0.0502(16) -0.0068(13) 0.0067(11) -0.0057(11)
C16 0.0712(19) 0.0315(14) 0.0387(14) -0.0066(11) -0.0012(13) -0.0066(13)
C12 0.0463(15) 0.0228(13) 0.0407(15) -0.0026(11) 0.0017(12) -0.0041(11)
C10A 0.016(10) 0.027(9) 0.017(9) -0.011(7) 0.002(8) -0.014(7)
C12A 0.0437(15) 0.0343(15) 0.0271(12) -0.0039(11) 0.0040(11) 0.0003(12)
C11A 0.0289(12) 0.0367(16) 0.0502(16) -0.0068(13) 0.0067(11) -0.0057(11)
C9A 0.0230(11) 0.0198(12) 0.0244(11) -0.0023(9) 0.0066(8) 0.0028(9)

loop_
_atom_type_symbol
_atom_type_description
_atom_type_scat_dispersion_real
_atom_type_scat_dispersion_imag
_atom_type_scat_source
C C 0.0033 0.0016 'International Tables Vol C Tables 4.2.6.8 and 6.1.1.4'
H H 0.0000 0.0000 'International Tables Vol C Tables 4.2.6.8 and 6.1.1.4'
N N 0.0061 0.0033 'International Tables Vol C Tables 4.2.6.8 and 6.1.1.4'

loop_
_geom_angle_atom_site_label_1
_geom_angle_atom_site_label_2
_geom_angle_atom_site_label_3
_geom_angle
_geom_angle_site_symmetry_1
_geom_angle_site_symmetry_3
_geom_angle_publ_flag
C1 N1 C17 126.05(19) . . ?
C3 N1 C1 110.03(18) . . ?
C3 N1 C17 121.94(18) . . ?
C3 N2 C2 108.95(18) . . ?
C3 N2 C20 121.37(19) . . ?
C2 N2 C20 121.83(19) . . ?
C9 N3 C8 123.16(18) . . ?
C9 N3 C5 118.82(17) . . ?
C5 N3 C8 110.63(17) . . ?
C9A N3 C8 143.3(10) . . ?
C9A N3 C5 102.4(9) . . ?
N1 C1 C18 121.2(2) . . ?
C2 C1 N1 107.86(19) . . ?
C2 C1 C18 130.8(2) . . ?
N1 C3 N2 104.39(17) . . ?
C4 C3 N1 124.48(19) . . ?
C4 C3 N2 131.13(19) . . ?
N3 C9 C11 117.0(2) . . ?
N3 C9 C10 107.46(19) . . ?
N3 C9 C12 111.39(19) . . ?
C11 C9 C10 106.7(2) . . ?
C12 C9 C11 108.1(2) . . ?
C12 C9 C10 105.5(2) . . ?
N3 C8 C14 112.88(18) . . ?
N3 C8 C7 101.49(17) . . ?
N3 C8 C13 116.30(18) . . ?
C14 C8 C7 108.80(18) . . ?
C13 C8 C14 108.15(19) . . ?
C13 C8 C7 108.81(19) . . ?
N2 C2 C19 121.5(2) . . ?
C1 C2 N2 108.41(19) . . ?
C1 C2 C19 130.0(2) . . ?
C7 C6 C5 100.11(17) . . ?
C7 C6 C16 110.8(2) . . ?
C15 C6 C5 109.2(2) . . ?
C15 C6 C7 113.2(2) . . ?
C15 C6 C16 110.0(2) . . ?
C16 C6 C5 113.3(2) . . ?
N3 C5 C6 100.19(17) . . ?
N3 C5 H5 108.5 . . ?
N3 C5 C4 115.57(18) . . ?
C6 C5 H5 108.5 . . ?
C4 C5 C6 115.17(18) . . ?
C4 C5 H5 108.5 . . ?
C3 C4 C5 129.84(19) . . ?
C3 C4 H4 115.1 . . ?
C5 C4 H4 115.1 . . ?
C8 C14 H14A 109.5 . . ?
C8 C14 H14B 109.5 . . ?
C8 C14 H14C 109.5 . . ?
H14A C14 H14B 109.5 . . ?
H14A C14 H14C 109.5 . . ?
H14B C14 H14C 109.5 . . ?
N1 C17 H17A 109.5 . . ?
N1 C17 H17B 109.5 . . ?
N1 C17 H17C 109.5 . . ?
H17A C17 H17B 109.5 . . ?
H17A C17 H17C 109.5 . . ?
H17B C17 H17C 109.5 . . ?
C1 C18 H18A 109.5 . . ?
C1 C18 H18B 109.5 . . ?
C1 C18 H18C 109.5 . . ?
H18A C18 H18B 109.5 . . ?
H18A C18 H18C 109.5 . . ?
H18B C18 H18C 109.5 . . ?
C8 C7 H7A 110.2 . . ?
C8 C7 H7B 110.2 . . ?
C6 C7 C8 107.66(18) . . ?
C6 C7 H7A 110.2 . . ?
C6 C7 H7B 110.2 . . ?
H7A C7 H7B 108.5 . . ?
C2 C19 H19A 109.5 . . ?
C2 C19 H19B 109.5 . . ?
C2 C19 H19C 109.5 . . ?
H19A C19 H19B 109.5 . . ?
H19A C19 H19C 109.5 . . ?
H19B C19 H19C 109.5 . . ?
N2 C20 H20A 109.5 . . ?
N2 C20 H20B 109.5 . . ?
N2 C20 H20C 109.5 . . ?
H20A C20 H20B 109.5 . . ?
H20A C20 H20C 109.5 . . ?
H20B C20 H20C 109.5 . . ?
C9 C11 H11A 109.5 . . ?
C9 C11 H11B 109.5 . . ?
C9 C11 H11C 109.5 . . ?
H11A C11 H11B 109.5 . . ?
H11A C11 H11C 109.5 . . ?
H11B C11 H11C 109.5 . . ?
C8 C13 H13A 109.5 . . ?
C8 C13 H13B 109.5 . . ?
C8 C13 H13C 109.5 . . ?
H13A C13 H13B 109.5 . . ?
H13A C13 H13C 109.5 . . ?
H13B C13 H13C 109.5 . . ?
C6 C15 H15A 109.5 . . ?
C6 C15 H15B 109.5 . . ?
C6 C15 H15C 109.5 . . ?
H15A C15 H15B 109.5 . . ?
H15A C15 H15C 109.5 . . ?
H15B C15 H15C 109.5 . . ?
C9 C10 H10A 109.5 . . ?
C9 C10 H10B 109.5 . . ?
C9 C10 H10C 109.5 . . ?
H10A C10 H10B 109.5 . . ?
H10A C10 H10C 109.5 . . ?
H10B C10 H10C 109.5 . . ?
C6 C16 H16A 109.5 . . ?
C6 C16 H16B 109.5 . . ?
C6 C16 H16C 109.5 . . ?
H16A C16 H16B 109.5 . . ?
H16A C16 H16C 109.5 . . ?
H16B C16 H16C 109.5 . . ?
C9 C12 H12A 109.5 . . ?
C9 C12 H12B 109.5 . . ?
C9 C12 H12C 109.5 . . ?
H12A C12 H12B 109.5 . . ?
H12A C12 H12C 109.5 . . ?
H12B C12 H12C 109.5 . . ?
H10D C10A H10E 109.5 . . ?
H10D C10A H10F 109.5 . . ?
H10E C10A H10F 109.5 . . ?
C9A C10A H10D 109.5 . . ?
C9A C10A H10E 109.5 . . ?
C9A C10A H10F 109.5 . . ?
H12D C12A H12E 109.5 . . ?
H12D C12A H12F 109.5 . . ?
H12E C12A H12F 109.5 . . ?
C9A C12A H12D 109.5 . . ?
C9A C12A H12E 109.5 . . ?
C9A C12A H12F 109.5 . . ?
H11D C11A H11E 109.5 . . ?
H11D C11A H11F 109.5 . . ?
H11E C11A H11F 109.5 . . ?
C9A C11A H11D 109.5 . . ?
C9A C11A H11E 109.5 . . ?
C9A C11A H11F 109.5 . . ?
N3 C9A C10A 100.0(13) . . ?
N3 C9A C12A 130.7(19) . . ?
N3 C9A C11A 112.0(16) . . ?
C10A C9A C11A 97.3(17) . . ?
C12A C9A C10A 118.9(19) . . ?
C12A C9A C11A 93.0(17) . . ?

loop_
_geom_bond_atom_site_label_1
_geom_bond_atom_site_label_2
_geom_bond_distance
_geom_bond_site_symmetry_2
_geom_bond_publ_flag
N1 C1 1.407(3) . ?
N1 C3 1.399(3) . ?
N1 C17 1.436(3) . ?
N2 C3 1.403(3) . ?
N2 C2 1.420(3) . ?
N2 C20 1.460(3) . ?
N3 C9 1.469(3) . ?
N3 C8 1.488(3) . ?
N3 C5 1.485(3) . ?
N3 C9A 1.467(16) . ?
C1 C2 1.334(3) . ?
C1 C18 1.489(3) . ?
C3 C4 1.349(3) . ?
C9 C11 1.531(3) . ?
C9 C10 1.548(3) . ?
C9 C12 1.529(4) . ?
C8 C14 1.540(3) . ?
C8 C7 1.559(3) . ?
C8 C13 1.528(3) . ?
C2 C19 1.487(3) . ?
C6 C5 1.564(3) . ?
C6 C7 1.518(3) . ?
C6 C15 1.514(3) . ?
C6 C16 1.531(4) . ?
C5 H5 0.9800 . ?
C5 C4 1.510(3) . ?
C4 H4 0.9300 . ?
C14 H14A 0.9600 . ?
C14 H14B 0.9600 . ?
C14 H14C 0.9600 . ?
C17 H17A 0.9600 . ?
C17 H17B 0.9600 . ?
C17 H17C 0.9600 . ?
C18 H18A 0.9600 . ?
C18 H18B 0.9600 . ?
C18 H18C 0.9600 . ?
C7 H7A 0.9700 . ?
C7 H7B 0.9700 . ?
C19 H19A 0.9600 . ?
C19 H19B 0.9600 . ?
C19 H19C 0.9600 . ?
C20 H20A 0.9600 . ?
C20 H20B 0.9600 . ?
C20 H20C 0.9600 . ?
C11 H11A 0.9600 . ?
C11 H11B 0.9600 . ?
C11 H11C 0.9600 . ?
C13 H13A 0.9600 . ?
C13 H13B 0.9600 . ?
C13 H13C 0.9600 . ?
C15 H15A 0.9600 . ?
C15 H15B 0.9600 . ?
C15 H15C 0.9600 . ?
C10 H10A 0.9600 . ?
C10 H10B 0.9600 . ?
C10 H10C 0.9600 . ?
C16 H16A 0.9600 . ?
C16 H16B 0.9600 . ?
C16 H16C 0.9600 . ?
C12 H12A 0.9600 . ?
C12 H12B 0.9600 . ?
C12 H12C 0.9600 . ?
C10A H10D 0.9600 . ?
C10A H10E 0.9600 . ?
C10A H10F 0.9600 . ?
C10A C9A 1.519(18) . ?
C12A H12D 0.9600 . ?
C12A H12E 0.9600 . ?
C12A H12F 0.9600 . ?
C12A C9A 1.481(17) . ?
C11A H11D 0.9600 . ?
C11A H11E 0.9600 . ?
C11A H11F 0.9600 . ?
C11A C9A 1.608(18) . ?
